data_4515638
loop_
_publ_author_name
'Joannou, Matthew V.'
'Bezdek, M\'at\'e J.'
'Chirik, Paul J.'

_publ_section_title
;
 Pyridine(diimine) Molybdenum-Catalyzed Hydrogenation of Arenes and
 Hindered Olefins: Insights into Precatalyst Activation and Deactivation
 Pathways
;
_journal_issue 6
_journal_name_full 'ACS Catalysis'
_journal_page_first 5276
_journal_paper_doi 10.1021/acscatal.8b00924
_journal_volume 8
_journal_year 2018
_chemical_formula_sum 'C37 H47 Mo N3 O'
_chemical_formula_weight 645.71
_space_group_crystal_system monoclinic
_space_group_IT_number 14
_space_group_name_Hall '-P 2yn'
_space_group_name_H-M_alt 'P 1 21/n 1'
_atom_sites_solution_hydrogens geom
_audit_creation_method SHELXL-2014
_cell_angle_alpha 90
_cell_angle_beta 98.2310(10)
_cell_angle_gamma 90
_cell_formula_units_Z 4
_cell_length_a 15.8128(8)
_cell_length_b 13.0267(7)
_cell_length_c 16.0929(8)
_cell_measurement_reflns_used 9705
_cell_measurement_temperature 100(2)
_cell_measurement_theta_max 70.06
_cell_measurement_theta_min 2.77
_cell_volume 3280.8(3)
_computing_cell_refinement 'Bruker SAINT'
_computing_data_collection 'Bruker APEX3'
_computing_data_reduction 'Bruker SAINT'
_computing_molecular_graphics 'ORTEP3 (Farraguia, 1994)'
_computing_structure_refinement 'SHELXL-97 (Sheldrick, 2008)'
_computing_structure_solution 'SHELXT (Sheldrick 2016)'
_diffrn_ambient_temperature 100(2)
_diffrn_measured_fraction_theta_full 0.997
_diffrn_measured_fraction_theta_max 0.996
_diffrn_measurement_device_type 'Bruker D8 Venture Photon 100 CMOS'
_diffrn_measurement_method 'phi and omega scans'
_diffrn_radiation_source 'I\mS microfocus source'
_diffrn_radiation_type CuK\a
_diffrn_radiation_wavelength 1.54178
_diffrn_reflns_av_R_equivalents 0.0264
_diffrn_reflns_av_unetI/netI 0.0173
_diffrn_reflns_Laue_measured_fraction_full 0.997
_diffrn_reflns_Laue_measured_fraction_max 0.996
_diffrn_reflns_limit_h_max 19
_diffrn_reflns_limit_h_min -19
_diffrn_reflns_limit_k_max 15
_diffrn_reflns_limit_k_min -15
_diffrn_reflns_limit_l_max 19
_diffrn_reflns_limit_l_min -19
_diffrn_reflns_number 37309
_diffrn_reflns_point_group_measured_fraction_full 0.997
_diffrn_reflns_point_group_measured_fraction_max 0.996
_diffrn_reflns_theta_full 67.679
_diffrn_reflns_theta_max 70.086
_diffrn_reflns_theta_min 3.665
_exptl_absorpt_coefficient_mu 3.509
_exptl_absorpt_correction_T_max 0.7533
_exptl_absorpt_correction_T_min 0.5665
_exptl_absorpt_correction_type multi-scan
_exptl_absorpt_process_details 'TWINABS BRUKER AXS'
_exptl_crystal_colour black
_exptl_crystal_density_diffrn 1.307
_exptl_crystal_description block
_exptl_crystal_F_000 1360
_exptl_crystal_size_max 0.265
_exptl_crystal_size_mid 0.202
_exptl_crystal_size_min 0.132
_refine_diff_density_max 0.522
_refine_diff_density_min -0.293
_refine_diff_density_rms 0.056
_refine_ls_extinction_method none
_refine_ls_goodness_of_fit_ref 1.060
_refine_ls_hydrogen_treatment mixed
_refine_ls_matrix_type full
_refine_ls_number_parameters 406
_refine_ls_number_reflns 6199
_refine_ls_number_restraints 0
_refine_ls_restrained_S_all 1.060
_refine_ls_R_factor_all 0.0238
_refine_ls_R_factor_gt 0.0233
_refine_ls_shift/su_max 0.002
_refine_ls_shift/su_mean 0.000
_refine_ls_structure_factor_coef Fsqd
_refine_ls_weighting_details 'w=1/[\s^2^(Fo^2^)+(0.0313P)^2^+2.0124P] where P=(Fo^2^+2Fc^2^)/3'
_refine_ls_weighting_scheme calc
_refine_ls_wR_factor_gt 0.0601
_refine_ls_wR_factor_ref 0.0604
_reflns_Friedel_coverage 0.000
_reflns_number_gt 6063
_reflns_number_total 6199
_reflns_threshold_expression 'I > 2\s(I)'
_cod_data_source_file cs8b00924_si_003.cif
_cod_data_source_block mj9
_cod_original_sg_symbol_H-M 'P 21/n'
_cod_database_code 4515638
_shelx_space_group_comment
;
The symmetry employed for this shelxl refinement is uniquely defined
by the following loop, which should always be used as a source of
symmetry information in preference to the above space-group names.
They are only intended as comments.
;
_shelx_estimated_absorpt_t_min 0.457
_shelx_estimated_absorpt_t_max 0.654
_shelxl_version_number 2014-3

loop_
_space_group_symop_operation_xyz
'x, y, z'
'-x+1/2, y+1/2, -z+1/2'
'-x, -y, -z'
'x-1/2, -y-1/2, z-1/2'

loop_
_atom_site_label
_atom_site_type_symbol
_atom_site_fract_x
_atom_site_fract_y
_atom_site_fract_z
_atom_site_U_iso_or_equiv
_atom_site_adp_type
_atom_site_occupancy
_atom_site_site_symmetry_order
_atom_site_calc_flag
_atom_site_refinement_flags_posn
_atom_site_refinement_flags_adp
C1 C 0.64745(11) 0.79347(13) 0.40458(11) 0.0267(3) Uani 1 1 d . .
H1A H 0.6836 0.7954 0.3615 0.040 Uiso 1 1 calc R U
H1B H 0.6546 0.8556 0.4369 0.040 Uiso 1 1 calc R U
H1C H 0.5889 0.7873 0.3792 0.040 Uiso 1 1 calc R U
C2 C 0.67116(10) 0.70315(12) 0.46087(9) 0.0196(3) Uani 1 1 d . .
C3 C 0.61707(10) 0.66101(11) 0.51410(9) 0.0183(3) Uani 1 1 d . .
C4 C 0.53390(10) 0.69140(12) 0.52235(10) 0.0213(3) Uani 1 1 d . .
H4 H 0.5107(5) 0.7519(13) 0.4953(6) 0.026 Uiso 1 1 calc R U
C5 C 0.48519(10) 0.63323(13) 0.57001(10) 0.0228(3) Uani 1 1 d . .
H5 H 0.4311(12) 0.6536(5) 0.57622(17) 0.027 Uiso 1 1 calc R U
C6 C 0.51920(10) 0.54382(12) 0.60821(10) 0.0208(3) Uani 1 1 d . .
H6 H 0.4866(8) 0.5032(10) 0.6371(7) 0.025 Uiso 1 1 calc R U
C7 C 0.60304(10) 0.51642(12) 0.60232(9) 0.0175(3) Uani 1 1 d . .
C8 C 0.64674(10) 0.42773(12) 0.63611(9) 0.0182(3) Uani 1 1 d . .
C9 C 0.60428(10) 0.34672(13) 0.68191(10) 0.0231(3) Uani 1 1 d . .
H9A H 0.6446 0.2933 0.6999 0.035 Uiso 1 1 calc R U
H9B H 0.5568 0.3184 0.6452 0.035 Uiso 1 1 calc R U
H9C H 0.5842 0.3766 0.7300 0.035 Uiso 1 1 calc R U
C10 C 0.80096(10) 0.67125(12) 0.40204(9) 0.0190(3) Uani 1 1 d . .
C11 C 0.86612(10) 0.74490(11) 0.41542(10) 0.0197(3) Uani 1 1 d . .
C12 C 0.91747(11) 0.75898(13) 0.35247(11) 0.0242(3) Uani 1 1 d . .
H12 H 0.9615(10) 0.8074(11) 0.3604(2) 0.029 Uiso 1 1 calc R U
C13 C 0.90466(11) 0.70307(13) 0.27898(11) 0.0270(4) Uani 1 1 d . .
H13 H 0.9393(8) 0.7138(3) 0.2381(10) 0.032 Uiso 1 1 calc R U
C14 C 0.84008(12) 0.63112(13) 0.26663(11) 0.0289(4) Uani 1 1 d . .
H14 H 0.8316(2) 0.5947(9) 0.2175(12) 0.035 Uiso 1 1 calc R U
C15 C 0.78749(12) 0.61289(13) 0.32752(10) 0.0256(3) Uani 1 1 d . .
C16 C 0.88265(11) 0.80972(13) 0.49441(10) 0.0250(3) Uani 1 1 d . .
H16 H 0.8458(8) 0.7872(5) 0.5319(9) 0.030 Uiso 1 1 calc R U
C17 C 0.97480(12) 0.79789(16) 0.53751(12) 0.0362(4) Uani 1 1 d . .
H17A H 0.9821 0.8349 0.5896 0.054 Uiso 1 1 calc R U
H17B H 1.0131 0.8248 0.5017 0.054 Uiso 1 1 calc R U
H17C H 0.9870 0.7265 0.5483 0.054 Uiso 1 1 calc R U
C18 C 0.86393(14) 0.92325(14) 0.47448(13) 0.0360(4) Uani 1 1 d . .
H18A H 0.8751 0.9628 0.5252 0.054 Uiso 1 1 calc R U
H18B H 0.8051 0.9311 0.4506 0.054 Uiso 1 1 calc R U
H18C H 0.8999 0.9469 0.4351 0.054 Uiso 1 1 calc R U
C19 C 0.71704(15) 0.53260(14) 0.31134(11) 0.0375(5) Uani 1 1 d . .
H19 H 0.6984(5) 0.5174(4) 0.3621(14) 0.045 Uiso 1 1 calc R U
C20 C 0.75005(18) 0.43297(18) 0.27599(18) 0.0617(7) Uani 1 1 d . .
H20A H 0.8002 0.4101 0.3120 0.093 Uiso 1 1 calc R U
H20B H 0.7640 0.4456 0.2208 0.093 Uiso 1 1 calc R U
H20C H 0.7066 0.3811 0.2731 0.093 Uiso 1 1 calc R U
C21 C 0.64134(13) 0.57205(18) 0.25127(14) 0.0418(5) Uani 1 1 d . .
H21A H 0.5985 0.5195 0.2419 0.063 Uiso 1 1 calc R U
H21B H 0.6597 0.5902 0.1989 0.063 Uiso 1 1 calc R U
H21C H 0.6179 0.6314 0.2750 0.063 Uiso 1 1 calc R U
C22 C 0.77869(9) 0.33461(11) 0.64806(9) 0.0172(3) Uani 1 1 d . .
C23 C 0.82313(10) 0.33285(12) 0.73046(9) 0.0203(3) Uani 1 1 d . .
C24 C 0.86856(11) 0.24389(13) 0.75664(10) 0.0236(3) Uani 1 1 d . .
H24 H 0.8978(7) 0.24024(15) 0.8124(12) 0.028 Uiso 1 1 calc R U
C25 C 0.87209(11) 0.16118(13) 0.70375(10) 0.0247(3) Uani 1 1 d . .
H25 H 0.9031(7) 0.1013(14) 0.7232(5) 0.030 Uiso 1 1 calc R U
C26 C 0.83021(11) 0.16591(13) 0.62216(10) 0.0238(3) Uani 1 1 d . .
H26 H 0.83384(14) 0.1108(13) 0.5864(8) 0.029 Uiso 1 1 calc R U
C27 C 0.78292(10) 0.25159(12) 0.59300(9) 0.0200(3) Uani 1 1 d . .
C28 C 0.82235(11) 0.42171(13) 0.79176(10) 0.0243(3) Uani 1 1 d . .
H28 H 0.8000(5) 0.4803(13) 0.7612(7) 0.029 Uiso 1 1 calc R U
C29 C 0.91292(13) 0.44759(15) 0.83520(12) 0.0322(4) Uani 1 1 d . .
H29A H 0.9119 0.5117 0.8645 0.048 Uiso 1 1 calc R U
H29B H 0.9508 0.4530 0.7938 0.048 Uiso 1 1 calc R U
H29C H 0.9326 0.3942 0.8744 0.048 Uiso 1 1 calc R U
C30 C 0.76590(12) 0.39866(14) 0.85892(10) 0.0288(4) Uani 1 1 d . .
H30A H 0.7673 0.4558 0.8967 0.043 Uiso 1 1 calc R U
H30B H 0.7867 0.3384 0.8896 0.043 Uiso 1 1 calc R U
H30C H 0.7082 0.3873 0.8327 0.043 Uiso 1 1 calc R U
C31 C 0.73569(11) 0.25102(13) 0.50361(10) 0.0245(3) Uani 1 1 d . .
H31 H 0.7078(7) 0.3142(15) 0.4938(3) 0.029 Uiso 1 1 calc R U
C32 C 0.79722(13) 0.23829(16) 0.43929(11) 0.0362(4) Uani 1 1 d . .
H32A H 0.7659 0.2416 0.3837 0.054 Uiso 1 1 calc R U
H32B H 0.8254 0.1731 0.4474 0.054 Uiso 1 1 calc R U
H32C H 0.8390 0.2922 0.4464 0.054 Uiso 1 1 calc R U
C33 C 0.66819(12) 0.16620(14) 0.49198(12) 0.0308(4) Uani 1 1 d . .
H33A H 0.6349 0.1723 0.4374 0.046 Uiso 1 1 calc R U
H33B H 0.6314 0.1726 0.5343 0.046 Uiso 1 1 calc R U
H33C H 0.6958 0.1004 0.4969 0.046 Uiso 1 1 calc R U
C34 C 0.83482(10) 0.62283(12) 0.64394(10) 0.0211(3) Uani 1 1 d . .
H34 H 0.7994(7) 0.6731(10) 0.6686(5) 0.025 Uiso 1 1 calc R U
C35 C 0.91946(11) 0.61704(13) 0.67588(11) 0.0270(4) Uani 1 1 d . .
H35 H 0.9409(5) 0.6669(11) 0.7225(10) 0.032 Uiso 1 1 calc R U
C36 C 0.98073(12) 0.54801(15) 0.65027(12) 0.0322(4) Uani 1 1 d . .
H36 H 1.0372(14) 0.54973(16) 0.6802(8) 0.039 Uiso 1 1 calc R U
C37 C 0.96409(12) 0.48044(15) 0.58655(12) 0.0312(4) Uani 1 1 d . .
H37 H 1.0089(11) 0.4347(11) 0.5746(3) 0.037 Uiso 1 1 calc R U
Mo1 Mo 0.77785(2) 0.53368(2) 0.54851(2) 0.01540(5) Uani 1 1 d . .
N1 N 0.74546(8) 0.65162(10) 0.46454(8) 0.0185(3) Uani 1 1 d . .
N2 N 0.65454(8) 0.57598(9) 0.55784(7) 0.0160(2) Uani 1 1 d . .
N3 N 0.72660(8) 0.42199(9) 0.61834(7) 0.0168(2) Uani 1 1 d . .
O1 O 0.88754(8) 0.47482(8) 0.53954(7) 0.0246(2) Uani 1 1 d . .

loop_
_atom_site_aniso_label
_atom_site_aniso_U_11
_atom_site_aniso_U_22
_atom_site_aniso_U_33
_atom_site_aniso_U_23
_atom_site_aniso_U_13
_atom_site_aniso_U_12
C1 0.0309(9) 0.0227(8) 0.0260(8) 0.0083(7) 0.0020(7) 0.0036(7)
C2 0.0244(8) 0.0160(7) 0.0171(7) 0.0010(6) -0.0012(6) 0.0007(6)
C3 0.0233(7) 0.0152(7) 0.0151(7) -0.0016(6) -0.0016(6) 0.0012(6)
C4 0.0231(8) 0.0196(8) 0.0195(7) -0.0027(6) -0.0024(6) 0.0031(6)
C5 0.0176(7) 0.0271(8) 0.0228(8) -0.0053(6) 0.0001(6) 0.0022(6)
C6 0.0211(8) 0.0235(8) 0.0178(7) -0.0029(6) 0.0032(6) -0.0032(6)
C7 0.0212(7) 0.0188(7) 0.0126(7) -0.0030(6) 0.0024(6) -0.0023(6)
C8 0.0230(7) 0.0183(7) 0.0137(7) -0.0018(6) 0.0036(6) -0.0022(6)
C9 0.0239(8) 0.0240(8) 0.0219(8) 0.0041(6) 0.0048(6) -0.0021(6)
C10 0.0249(8) 0.0160(7) 0.0161(7) 0.0053(6) 0.0032(6) 0.0029(6)
C11 0.0237(7) 0.0147(7) 0.0210(7) 0.0028(6) 0.0038(6) 0.0041(6)
C12 0.0236(8) 0.0220(8) 0.0284(8) 0.0042(7) 0.0077(6) 0.0015(7)
C13 0.0328(9) 0.0269(9) 0.0238(8) 0.0066(7) 0.0125(7) 0.0083(7)
C14 0.0478(11) 0.0231(8) 0.0166(8) 0.0002(7) 0.0076(7) 0.0033(8)
C15 0.0390(9) 0.0201(8) 0.0175(7) 0.0035(6) 0.0034(7) -0.0039(7)
C16 0.0312(9) 0.0209(8) 0.0239(8) -0.0018(6) 0.0074(7) -0.0051(7)
C17 0.0365(10) 0.0408(11) 0.0300(9) 0.0005(8) 0.0002(8) -0.0126(8)
C18 0.0529(12) 0.0200(9) 0.0373(10) -0.0058(7) 0.0139(9) -0.0020(8)
C19 0.0624(13) 0.0347(11) 0.0143(8) 0.0016(7) 0.0021(8) -0.0231(9)
C20 0.0690(16) 0.0278(11) 0.0778(18) -0.0025(11) -0.0258(14) -0.0096(11)
C21 0.0353(10) 0.0444(12) 0.0473(12) -0.0065(10) 0.0109(9) -0.0112(9)
C22 0.0205(7) 0.0153(7) 0.0166(7) 0.0034(6) 0.0051(6) -0.0002(6)
C23 0.0257(8) 0.0191(7) 0.0168(7) 0.0026(6) 0.0056(6) -0.0007(6)
C24 0.0284(8) 0.0260(8) 0.0161(7) 0.0047(6) 0.0021(6) 0.0022(7)
C25 0.0289(8) 0.0208(8) 0.0246(8) 0.0064(6) 0.0046(7) 0.0070(7)
C26 0.0323(9) 0.0183(8) 0.0214(8) -0.0013(6) 0.0053(6) 0.0049(6)
C27 0.0239(8) 0.0180(7) 0.0181(7) 0.0018(6) 0.0032(6) 0.0008(6)
C28 0.0368(9) 0.0191(8) 0.0168(7) 0.0017(6) 0.0026(7) 0.0008(7)
C29 0.0399(10) 0.0292(9) 0.0268(9) -0.0018(7) 0.0021(8) -0.0051(8)
C30 0.0375(9) 0.0294(9) 0.0200(8) -0.0030(7) 0.0058(7) 0.0021(7)
C31 0.0341(9) 0.0170(8) 0.0205(8) -0.0021(6) -0.0024(7) 0.0047(7)
C32 0.0445(11) 0.0447(11) 0.0186(8) -0.0021(8) 0.0022(7) -0.0041(9)
C33 0.0306(9) 0.0288(9) 0.0308(9) -0.0013(7) -0.0037(7) 0.0022(7)
C34 0.0267(8) 0.0162(7) 0.0205(7) 0.0012(6) 0.0036(6) 0.0013(6)
C35 0.0290(8) 0.0251(8) 0.0256(8) 0.0028(7) 0.0001(7) -0.0022(7)
C36 0.0222(9) 0.0393(10) 0.0341(10) 0.0090(8) 0.0003(7) 0.0047(7)
C37 0.0257(9) 0.0343(10) 0.0352(10) 0.0114(8) 0.0104(7) 0.0139(7)
Mo1 0.01893(8) 0.01362(7) 0.01431(7) 0.00153(4) 0.00463(5) 0.00172(4)
N1 0.0229(6) 0.0164(6) 0.0161(6) 0.0018(5) 0.0022(5) -0.0013(5)
N2 0.0201(6) 0.0145(6) 0.0132(6) -0.0010(5) 0.0017(5) 0.0009(5)
N3 0.0224(6) 0.0141(6) 0.0139(6) 0.0008(5) 0.0032(5) 0.0007(5)
O1 0.0270(6) 0.0220(6) 0.0270(6) 0.0042(4) 0.0111(5) 0.0066(4)

loop_
_atom_type_symbol
_atom_type_description
_atom_type_scat_dispersion_real
_atom_type_scat_dispersion_imag
_atom_type_scat_source
C C 0.0181 0.0091 'International Tables Vol C Tables 4.2.6.8 and 6.1.1.4'
H H 0.0000 0.0000 'International Tables Vol C Tables 4.2.6.8 and 6.1.1.4'
Mo Mo -0.0483 2.7339 'International Tables Vol C Tables 4.2.6.8 and 6.1.1.4'
N N 0.0311 0.0180 'International Tables Vol C Tables 4.2.6.8 and 6.1.1.4'
O O 0.0492 0.0322 'International Tables Vol C Tables 4.2.6.8 and 6.1.1.4'

loop_
_geom_angle_atom_site_label_1
_geom_angle_atom_site_label_2
_geom_angle_atom_site_label_3
_geom_angle
C2 C1 H1A 109.5
C2 C1 H1B 109.5
H1A C1 H1B 109.5
C2 C1 H1C 109.5
H1A C1 H1C 109.5
H1B C1 H1C 109.5
N1 C2 C3 112.43(13)
N1 C2 C1 123.95(14)
C3 C2 C1 123.59(14)
C4 C3 N2 120.88(14)
C4 C3 C2 127.59(14)
N2 C3 C2 111.43(13)
C5 C4 C3 120.14(15)
C5 C4 H4 119.9
C3 C4 H4 119.9
C4 C5 C6 119.50(15)
C4 C5 H5 120.3
C6 C5 H5 120.3
C5 C6 C7 119.87(15)
C5 C6 H6 120.1
C7 C6 H6 120.1
C6 C7 N2 121.68(14)
C6 C7 C8 127.03(14)
N2 C7 C8 111.27(13)
N3 C8 C7 112.84(13)
N3 C8 C9 124.69(14)
C7 C8 C9 122.36(14)
C8 C9 H9A 109.5
C8 C9 H9B 109.5
H9A C9 H9B 109.5
C8 C9 H9C 109.5
H9A C9 H9C 109.5
H9B C9 H9C 109.5
C11 C10 C15 121.18(14)
C11 C10 N1 121.27(14)
C15 C10 N1 117.55(14)
C12 C11 C10 117.96(15)
C12 C11 C16 119.06(15)
C10 C11 C16 122.97(14)
C13 C12 C11 121.53(16)
C13 C12 H12 119.2
C11 C12 H12 119.2
C12 C13 C14 119.82(16)
C12 C13 H13 120.1
C14 C13 H13 120.1
C13 C14 C15 121.24(16)
C13 C14 H14 119.4
C15 C14 H14 119.4
C14 C15 C10 118.27(16)
C14 C15 C19 119.49(16)
C10 C15 C19 122.23(15)
C11 C16 C17 111.26(14)
C11 C16 C18 110.89(14)
C17 C16 C18 109.57(15)
C11 C16 H16 108.3
C17 C16 H16 108.3
C18 C16 H16 108.3
C16 C17 H17A 109.5
C16 C17 H17B 109.5
H17A C17 H17B 109.5
C16 C17 H17C 109.5
H17A C17 H17C 109.5
H17B C17 H17C 109.5
C16 C18 H18A 109.5
C16 C18 H18B 109.5
H18A C18 H18B 109.5
C16 C18 H18C 109.5
H18A C18 H18C 109.5
H18B C18 H18C 109.5
C21 C19 C15 111.57(15)
C21 C19 C20 109.20(17)
C15 C19 C20 111.35(19)
C21 C19 H19 108.2
C15 C19 H19 108.2
C20 C19 H19 108.2
C19 C20 H20A 109.5
C19 C20 H20B 109.5
H20A C20 H20B 109.5
C19 C20 H20C 109.5
H20A C20 H20C 109.5
H20B C20 H20C 109.5
C19 C21 H21A 109.5
C19 C21 H21B 109.5
H21A C21 H21B 109.5
C19 C21 H21C 109.5
H21A C21 H21C 109.5
H21B C21 H21C 109.5
C27 C22 C23 121.22(14)
C27 C22 N3 118.26(13)
C23 C22 N3 120.52(13)
C24 C23 C22 117.59(14)
C24 C23 C28 119.16(14)
C22 C23 C28 123.24(14)
C25 C24 C23 121.78(15)
C25 C24 H24 119.1
C23 C24 H24 119.1
C24 C25 C26 119.63(15)
C24 C25 H25 120.2
C26 C25 H25 120.2
C25 C26 C27 121.20(15)
C25 C26 H26 119.4
C27 C26 H26 119.4
C26 C27 C22 118.54(14)
C26 C27 C31 118.90(14)
C22 C27 C31 122.54(13)
C23 C28 C30 111.65(14)
C23 C28 C29 111.57(14)
C30 C28 C29 108.78(14)
C23 C28 H28 108.2
C30 C28 H28 108.2
C29 C28 H28 108.2
C28 C29 H29A 109.5
C28 C29 H29B 109.5
H29A C29 H29B 109.5
C28 C29 H29C 109.5
H29A C29 H29C 109.5
H29B C29 H29C 109.5
C28 C30 H30A 109.5
C28 C30 H30B 109.5
H30A C30 H30B 109.5
C28 C30 H30C 109.5
H30A C30 H30C 109.5
H30B C30 H30C 109.5
C27 C31 C32 111.51(14)
C27 C31 C33 111.00(14)
C32 C31 C33 109.86(14)
C27 C31 H31 108.1
C32 C31 H31 108.1
C33 C31 H31 108.1
C31 C32 H32A 109.5
C31 C32 H32B 109.5
H32A C32 H32B 109.5
C31 C32 H32C 109.5
H32A C32 H32C 109.5
H32B C32 H32C 109.5
C31 C33 H33A 109.5
C31 C33 H33B 109.5
H33A C33 H33B 109.5
C31 C33 H33C 109.5
H33A C33 H33C 109.5
H33B C33 H33C 109.5
C35 C34 Mo1 123.92(13)
C35 C34 H34 118.0
Mo1 C34 H34 118.0
C34 C35 C36 126.60(17)
C34 C35 H35 116.7
C36 C35 H35 116.7
C37 C36 C35 124.40(17)
C37 C36 H36 117.8
C35 C36 H36 117.8
O1 C37 C36 121.96(16)
O1 C37 H37 119.0
C36 C37 H37 119.0
O1 Mo1 C34 88.72(6)
O1 Mo1 N2 172.04(5)
C34 Mo1 N2 96.57(6)
O1 Mo1 N1 112.98(5)
C34 Mo1 N1 96.39(6)
N2 Mo1 N1 72.45(5)
O1 Mo1 N3 100.83(5)
C34 Mo1 N3 99.03(6)
N2 Mo1 N3 72.51(5)
N1 Mo1 N3 143.00(5)
C2 N1 C10 119.52(12)
C2 N1 Mo1 122.23(10)
C10 N1 Mo1 117.91(10)
C7 N2 C3 117.57(13)
C7 N2 Mo1 121.26(10)
C3 N2 Mo1 120.97(10)
C8 N3 C22 118.97(12)
C8 N3 Mo1 122.11(10)
C22 N3 Mo1 118.91(9)
C37 O1 Mo1 133.72(11)

loop_
_geom_bond_atom_site_label_1
_geom_bond_atom_site_label_2
_geom_bond_distance
C1 C2 1.499(2)
C1 H1A 0.9600
C1 H1B 0.9600
C1 H1C 0.9600
C2 N1 1.347(2)
C2 C3 1.406(2)
C3 C4 1.398(2)
C3 N2 1.3979(19)
C4 C5 1.387(2)
C4 H4 0.95(2)
C5 C6 1.389(2)
C5 H5 0.91(2)
C6 C7 1.389(2)
C6 H6 0.91(2)
C7 N2 1.394(2)
C7 C8 1.414(2)
C8 N3 1.336(2)
C8 C9 1.500(2)
C9 H9A 0.9600
C9 H9B 0.9600
C9 H9C 0.9600
C10 C11 1.402(2)
C10 C15 1.410(2)
C10 N1 1.4491(19)
C11 C12 1.398(2)
C11 C16 1.517(2)
C12 C13 1.379(2)
C12 H12 0.94(2)
C13 C14 1.379(3)
C13 H13 0.92(2)
C14 C15 1.393(2)
C14 H14 0.92(2)
C15 C19 1.523(2)
C16 C17 1.529(3)
C16 C18 1.533(2)
C16 H16 0.94(2)
C17 H17A 0.9600
C17 H17B 0.9600
C17 H17C 0.9600
C18 H18A 0.9600
C18 H18B 0.9600
C18 H18C 0.9600
C19 C21 1.517(3)
C19 C20 1.538(3)
C19 H19 0.93(3)
C20 H20A 0.9600
C20 H20B 0.9600
C20 H20C 0.9600
C21 H21A 0.9600
C21 H21B 0.9600
C21 H21C 0.9600
C22 C27 1.406(2)
C22 C23 1.409(2)
C22 N3 1.4458(19)
C23 C24 1.396(2)
C23 C28 1.522(2)
C24 C25 1.379(2)
C24 H24 0.95(2)
C25 C26 1.385(2)
C25 H25 0.95(2)
C26 C27 1.387(2)
C26 H26 0.93(2)
C27 C31 1.523(2)
C28 C30 1.527(2)
C28 C29 1.538(3)
C28 H28 0.95(2)
C29 H29A 0.9600
C29 H29B 0.9600
C29 H29C 0.9600
C30 H30A 0.9600
C30 H30B 0.9600
C30 H30C 0.9600
C31 C32 1.528(3)
C31 C33 1.529(2)
C31 H31 0.94(2)
C32 H32A 0.9600
C32 H32B 0.9600
C32 H32C 0.9600
C33 H33A 0.9600
C33 H33B 0.9600
C33 H33C 0.9600
C34 C35 1.365(2)
C34 Mo1 2.0303(16)
C34 H34 0.98(2)
C35 C36 1.425(3)
C35 H35 1.01(2)
C36 C37 1.349(3)
C36 H36 0.95(2)
C37 O1 1.334(2)
C37 H37 0.97(2)
Mo1 O1 1.9206(11)
Mo1 N2 2.0524(12)
Mo1 N1 2.0617(13)
Mo1 N3 2.0730(12)

loop_
_geom_torsion_atom_site_label_1
_geom_torsion_atom_site_label_2
_geom_torsion_atom_site_label_3
_geom_torsion_atom_site_label_4
_geom_torsion
N1 C2 C3 C4 -176.10(15)
C1 C2 C3 C4 2.2(3)
N1 C2 C3 N2 0.22(18)
C1 C2 C3 N2 178.55(14)
N2 C3 C4 C5 -4.3(2)
C2 C3 C4 C5 171.73(15)
C3 C4 C5 C6 -1.1(2)
C4 C5 C6 C7 3.6(2)
C5 C6 C7 N2 -0.8(2)
C5 C6 C7 C8 -178.88(15)
C6 C7 C8 N3 178.74(14)
N2 C7 C8 N3 0.48(18)
C6 C7 C8 C9 2.5(2)
N2 C7 C8 C9 -175.79(13)
C15 C10 C11 C12 0.1(2)
N1 C10 C11 C12 179.54(14)
C15 C10 C11 C16 179.72(15)
N1 C10 C11 C16 -0.8(2)
C10 C11 C12 C13 0.4(2)
C16 C11 C12 C13 -179.22(15)
C11 C12 C13 C14 -0.2(3)
C12 C13 C14 C15 -0.5(3)
C13 C14 C15 C10 1.0(3)
C13 C14 C15 C19 -179.90(17)
C11 C10 C15 C14 -0.8(2)
N1 C10 C15 C14 179.74(14)
C11 C10 C15 C19 -179.85(16)
N1 C10 C15 C19 0.7(2)
C12 C11 C16 C17 -56.6(2)
C10 C11 C16 C17 123.81(16)
C12 C11 C16 C18 65.7(2)
C10 C11 C16 C18 -113.96(17)
C14 C15 C19 C21 -76.4(2)
C10 C15 C19 C21 102.7(2)
C14 C15 C19 C20 45.9(2)
C10 C15 C19 C20 -135.03(19)
C27 C22 C23 C24 -2.7(2)
N3 C22 C23 C24 176.63(14)
C27 C22 C23 C28 178.49(15)
N3 C22 C23 C28 -2.2(2)
C22 C23 C24 C25 1.6(2)
C28 C23 C24 C25 -179.54(15)
C23 C24 C25 C26 0.5(3)
C24 C25 C26 C27 -1.5(3)
C25 C26 C27 C22 0.4(2)
C25 C26 C27 C31 -177.90(15)
C23 C22 C27 C26 1.7(2)
N3 C22 C27 C26 -177.62(14)
C23 C22 C27 C31 179.99(14)
N3 C22 C27 C31 0.7(2)
C24 C23 C28 C30 -73.62(19)
C22 C23 C28 C30 105.19(17)
C24 C23 C28 C29 48.4(2)
C22 C23 C28 C29 -132.84(16)
C26 C27 C31 C32 -60.6(2)
C22 C27 C31 C32 121.15(17)
C26 C27 C31 C33 62.3(2)
C22 C27 C31 C33 -115.99(17)
Mo1 C34 C35 C36 -1.6(3)
C34 C35 C36 C37 3.5(3)
C35 C36 C37 O1 2.1(3)
C3 C2 N1 C10 167.58(13)
C1 C2 N1 C10 -10.7(2)
C3 C2 N1 Mo1 -5.61(18)
C1 C2 N1 Mo1 176.07(12)
C11 C10 N1 C2 92.10(18)
C15 C10 N1 C2 -88.43(18)
C11 C10 N1 Mo1 -94.42(15)
C15 C10 N1 Mo1 85.04(15)
C6 C7 N2 C3 -4.4(2)
C8 C7 N2 C3 173.98(12)
C6 C7 N2 Mo1 -179.28(11)
C8 C7 N2 Mo1 -0.91(17)
C4 C3 N2 C7 6.9(2)
C2 C3 N2 C7 -169.72(13)
C4 C3 N2 Mo1 -178.21(11)
C2 C3 N2 Mo1 5.19(16)
C7 C8 N3 C22 -179.28(12)
C9 C8 N3 C22 -3.1(2)
C7 C8 N3 Mo1 0.11(17)
C9 C8 N3 Mo1 176.28(11)
C27 C22 N3 C8 95.98(17)
C23 C22 N3 C8 -83.35(18)
C27 C22 N3 Mo1 -83.43(15)
C23 C22 N3 Mo1 97.24(14)
C36 C37 O1 Mo1 -10.1(3)
